data_4505210
loop_
_publ_author_name
'Awaleh, Mohamed Osman'
'Badia, Antonella'
'Brisse, Fran\,cois'

_publ_section_title
;
 Silver Coodination Polymers with Flexible Ligands. Syntheses, Crystal
 Structures, and Effect of the Counteranion and the Solvent on the
 Structure of Complexes [AgL1X]\\infty of the Bis(Phenylthio)methane
 LigandL1with Silver(I) Salts, X = ClO4-, BF4-, CF3COO-, CF3SO3-,
 CF3CF2CF2COO-, and-OOCCF2CF2COO-
;
_journal_issue 5
_journal_name_full 'Crystal Growth &amp; Design'
_journal_page_first 1897
_journal_paper_doi 10.1021/cg050180u
_journal_volume 5
_journal_year 2005
_chemical_compound_source 'Synthesized by the authors. See text'
_chemical_formula_moiety 'C15 H12 Ag F3 O2 S2'
_chemical_formula_sum 'C15 H12 Ag F3 O2 S2'
_chemical_formula_weight 453.24
_chemical_name_systematic
; 
 ? 
;
_space_group_IT_number 14
_symmetry_cell_setting monoclinic
_symmetry_space_group_name_Hall '-P 2ybc'
_symmetry_space_group_name_H-M 'P 1 21/c 1'
_atom_sites_solution_hydrogens geom
_atom_sites_solution_primary direct
_atom_sites_solution_secondary difmap
_audit_creation_method SHELXL-97
_cell_angle_alpha 90.00
_cell_angle_beta 90.882(2)
_cell_angle_gamma 90.00
_cell_formula_units_Z 4
_cell_length_a 4.93730(10)
_cell_length_b 19.9552(5)
_cell_length_c 16.2439(4)
_cell_measurement_reflns_used 4619
_cell_measurement_temperature 220(2)
_cell_measurement_theta_max 72.46
_cell_measurement_theta_min 2.72
_cell_volume 1600.24(6)
_computing_cell_refinement 'SMART (Bruker, 1999)'
_computing_data_collection 'SMART (Bruker, 1999)'
_computing_data_reduction 'SAINT (Bruker, 1999)'
_computing_molecular_graphics 'SHELXTL (Bruker, 1997)'
_computing_publication_material 'UdMX (local program)'
_computing_structure_refinement 'SHELXL97 (Sheldrick, 1997)'
_computing_structure_solution 'SHELXS97 (Sheldrick, 1997)'
_diffrn_ambient_temperature 220(2)
_diffrn_detector_area_resol_mean 5.5
_diffrn_measured_fraction_theta_full 0.963
_diffrn_measured_fraction_theta_max 0.963
_diffrn_measurement_device_type 'Bruker Smart 2000'
_diffrn_measurement_method \w
_diffrn_radiation_monochromator graphite
_diffrn_radiation_source 'X-ray Sealed Tube'
_diffrn_radiation_type CuK\a
_diffrn_radiation_wavelength 1.54178
_diffrn_reflns_av_R_equivalents 0.048
_diffrn_reflns_av_sigmaI/netI 0.0739
_diffrn_reflns_limit_h_max 4
_diffrn_reflns_limit_h_min -5
_diffrn_reflns_limit_k_max 24
_diffrn_reflns_limit_k_min -24
_diffrn_reflns_limit_l_max 16
_diffrn_reflns_limit_l_min -19
_diffrn_reflns_number 10160
_diffrn_reflns_theta_full 73.10
_diffrn_reflns_theta_max 73.10
_diffrn_reflns_theta_min 3.51
_diffrn_standards_decay_% -0.98
_diffrn_standards_number 222
_exptl_absorpt_coefficient_mu 12.898
_exptl_absorpt_correction_T_max 0.313
_exptl_absorpt_correction_T_min 0.135
_exptl_absorpt_correction_type multi-scan
_exptl_absorpt_process_details 'Sadabs (Sheldrick,1996)'
_exptl_crystal_colour Colorless
_exptl_crystal_density_diffrn 1.881
_exptl_crystal_density_method 'not measured'
_exptl_crystal_description block
_exptl_crystal_F_000 896
_exptl_crystal_size_max 0.23
_exptl_crystal_size_mid 0.12
_exptl_crystal_size_min 0.09
_refine_diff_density_max 0.744
_refine_diff_density_min -0.651
_refine_diff_density_rms 0.128
_refine_ls_extinction_method none
_refine_ls_goodness_of_fit_ref 0.986
_refine_ls_hydrogen_treatment constr
_refine_ls_matrix_type full
_refine_ls_number_parameters 199
_refine_ls_number_reflns 3078
_refine_ls_number_restraints 117
_refine_ls_restrained_S_all 2.417
_refine_ls_R_factor_all 0.0904
_refine_ls_R_factor_gt 0.0577
_refine_ls_shift/su_max 0.000
_refine_ls_shift/su_mean 0.000
_refine_ls_structure_factor_coef Fsqd
_refine_ls_weighting_details 'calc w=1/[\s^2^(Fo^2^)+(0.0717P)^2^] where P=(Fo^2^+2Fc^2^)/3'
_refine_ls_weighting_scheme calc
_refine_ls_wR_factor_gt 0.1360
_refine_ls_wR_factor_ref 0.1476
_reflns_number_gt 1951
_reflns_number_total 3078
_reflns_threshold_expression I>2\s(I)
_cod_data_source_file cg050180usi20050425_041923.cif
_cod_data_source_block Complex3
_cod_depositor_comments
;
The following automatic conversions were performed:

'_symmetry_cell_setting' value 'Monoclinic' changed to 'monoclinic'
according to /home/saulius/struct/CIF-dictionaries/cif_core.dic
dictionary named 'cif_core.dic' version 2.4.1 from
2010-06-29.

'_geom_bond_publ_flag' value 'Y' changed to 'y'
according to /home/saulius/struct/CIF-dictionaries/cif_core.dic
dictionary named 'cif_core.dic' version 2.4.1 from 2010-06-29 (32
times).

'_geom_angle_publ_flag' value 'Y' changed to 'y' according
to /home/saulius/struct/CIF-dictionaries/cif_core.dic dictionary
named 'cif_core.dic' version 2.4.1 from 2010-06-29 (67 times).

Automatic conversion script
Id: cif_fix_values 1715 2011-07-08 13:25:40Z adriana 
;
_cod_original_sg_symbol_H-M P21/c
_cod_database_code 4505210

loop_
_symmetry_equiv_pos_as_xyz
'x, y, z'
'-x, y+1/2, -z+1/2'
'-x, -y, -z'
'x, -y-1/2, z-1/2'

loop_
_atom_site_label
_atom_site_type_symbol
_atom_site_fract_x
_atom_site_fract_y
_atom_site_fract_z
_atom_site_U_iso_or_equiv
_atom_site_adp_type
_atom_site_occupancy
_atom_site_symmetry_multiplicity
_atom_site_calc_flag
_atom_site_refinement_flags
_atom_site_disorder_assembly
_atom_site_disorder_group
Ag1 Ag 0.2136(3) 0.71826(7) 0.79111(9) 0.0541(5) Uani 1 1 d . . .
S1 S -0.0953(8) 0.7036(2) 0.9219(2) 0.0392(10) Uani 1 1 d . . .
S2 S -0.5027(8) 0.8083(2) 0.8509(3) 0.0406(10) Uani 1 1 d . . .
O1 O 0.121(3) 0.6454(6) 0.6942(7) 0.059(4) Uani 1 1 d . . .
O2 O 0.331(4) 0.7003(7) 0.5969(12) 0.114(8) Uani 1 1 d . . .
C1 C 0.220(3) 0.6532(9) 0.6258(11) 0.057(5) Uani 1 1 d D A .
C2 C 0.197(3) 0.5924(11) 0.5724(11) 0.074(7) Uani 1 1 d D . .
C11 C -0.343(3) 0.6390(7) 0.9085(9) 0.034(3) Uani 1 1 d . . .
C12 C -0.378(3) 0.6081(8) 0.8340(10) 0.042(4) Uani 1 1 d . . .
H12 H -0.2757 0.6214 0.7885 0.050 Uiso 1 1 calc R . .
C13 C -0.568(4) 0.5567(8) 0.8260(11) 0.048(4) Uani 1 1 d . . .
H13 H -0.5949 0.5352 0.7751 0.057 Uiso 1 1 calc R . .
C14 C -0.715(4) 0.5377(9) 0.8929(11) 0.052(5) Uani 1 1 d . . .
H14 H -0.8431 0.5030 0.8877 0.062 Uiso 1 1 calc R . .
C15 C -0.677(4) 0.5688(9) 0.9671(12) 0.055(5) Uani 1 1 d . . .
H15 H -0.7792 0.5556 1.0126 0.065 Uiso 1 1 calc R . .
C16 C -0.490(3) 0.6192(8) 0.9757(10) 0.042(4) Uani 1 1 d . . .
H16 H -0.4629 0.6401 1.0269 0.051 Uiso 1 1 calc R . .
C17 C -0.302(3) 0.7768(8) 0.9371(9) 0.038(4) Uani 1 1 d . . .
H17A H -0.1825 0.8131 0.9560 0.046 Uiso 1 1 calc R . .
H17B H -0.4260 0.7670 0.9821 0.046 Uiso 1 1 calc R . .
C21 C -0.246(3) 0.8417(8) 0.7861(9) 0.035(4) Uani 1 1 d . . .
C22 C -0.178(3) 0.8089(8) 0.7133(9) 0.036(4) Uani 1 1 d . . .
H22 H -0.2658 0.7694 0.6966 0.044 Uiso 1 1 calc R . .
C23 C 0.026(4) 0.8372(9) 0.6665(10) 0.049(5) Uani 1 1 d . . .
H23 H 0.0775 0.8161 0.6175 0.059 Uiso 1 1 calc R . .
C24 C 0.154(4) 0.8961(9) 0.6908(11) 0.048(4) Uani 1 1 d . . .
H24 H 0.2921 0.9146 0.6586 0.058 Uiso 1 1 calc R . .
C25 C 0.077(4) 0.9272(9) 0.7625(12) 0.050(5) Uani 1 1 d . . .
H25 H 0.1622 0.9670 0.7799 0.060 Uiso 1 1 calc R . .
C26 C -0.126(2) 0.8995(4) 0.8085(5) 0.040(4) Uani 1 1 d . . .
H26 H -0.1815 0.9214 0.8565 0.048 Uiso 1 1 calc R . .
F1 F 0.338(2) 0.5401(4) 0.5971(5) 0.084(4) Uani 0.57 1 d PRD A 1
F2 F 0.248(2) 0.5987(4) 0.4953(5) 0.084(4) Uani 0.57 1 d PRD A 1
F3 F -0.052(2) 0.5658(4) 0.5685(5) 0.084(4) Uani 0.57 1 d PRD A 1
F4 F 0.395(2) 0.5944(4) 0.5070(5) 0.084(11) Uani 0.23 1 d PRD A 2
F5 F 0.246(2) 0.5347(4) 0.6052(5) 0.084(11) Uani 0.23 1 d PRD A 2
F6 F -0.112(2) 0.5893(4) 0.5424(5) 0.084(11) Uani 0.23 1 d PRD A 2
F7 F 0.077(2) 0.6032(4) 0.4959(5) 0.080(12) Uani 0.20 1 d PRD A 3
F8 F 0.038(2) 0.5383(4) 0.5998(5) 0.080(12) Uani 0.20 1 d PRD A 3
F9 F 0.469(2) 0.5484(4) 0.5982(5) 0.080(12) Uani 0.20 1 d PRD A 3

loop_
_atom_site_aniso_label
_atom_site_aniso_U_11
_atom_site_aniso_U_22
_atom_site_aniso_U_33
_atom_site_aniso_U_23
_atom_site_aniso_U_13
_atom_site_aniso_U_12
Ag1 0.0543(10) 0.0603(9) 0.0477(9) 0.0007(7) 0.0024(6) -0.0056(7)
S1 0.032(2) 0.051(3) 0.034(2) 0.0042(17) 0.0017(15) -0.0034(17)
S2 0.036(2) 0.045(2) 0.041(2) 0.0018(18) 0.0084(17) 0.0026(17)
O1 0.069(9) 0.073(9) 0.037(8) -0.002(6) 0.002(6) -0.015(7)
O2 0.18(2) 0.056(10) 0.105(14) -0.002(9) 0.103(14) -0.012(10)
C1 0.067(14) 0.051(12) 0.053(13) -0.002(10) 0.015(10) 0.006(10)
C2 0.100(19) 0.082(16) 0.040(13) 0.021(11) 0.011(12) -0.012(14)
C11 0.024(8) 0.042(9) 0.035(9) 0.002(7) 0.005(6) 0.005(6)
C12 0.041(10) 0.048(10) 0.038(10) 0.004(8) 0.010(7) 0.003(8)
C13 0.053(12) 0.051(11) 0.039(10) -0.006(8) 0.002(8) -0.006(8)
C14 0.050(12) 0.045(11) 0.062(13) 0.005(9) 0.002(9) -0.007(8)
C15 0.056(13) 0.056(12) 0.053(12) 0.012(9) 0.017(9) -0.010(9)
C16 0.045(11) 0.050(10) 0.032(9) -0.001(8) 0.008(7) -0.002(8)
C17 0.043(10) 0.041(9) 0.030(9) 0.000(7) 0.007(7) -0.002(7)
C21 0.034(10) 0.039(9) 0.031(9) 0.006(7) 0.005(6) 0.004(7)
C22 0.033(10) 0.040(8) 0.037(9) -0.001(7) 0.006(7) 0.008(7)
C23 0.047(11) 0.067(13) 0.033(10) 0.009(9) 0.013(8) 0.014(9)
C24 0.047(11) 0.055(11) 0.044(11) 0.020(9) 0.007(8) 0.001(9)
C25 0.050(12) 0.042(10) 0.059(12) 0.013(9) -0.002(9) -0.007(8)
C26 0.042(10) 0.036(9) 0.044(10) 0.002(7) 0.010(7) 0.003(7)
F1 0.099(11) 0.070(9) 0.084(11) -0.007(8) -0.018(8) -0.003(8)
F2 0.099(11) 0.070(9) 0.084(11) -0.007(8) -0.018(8) -0.003(8)
F3 0.099(11) 0.070(9) 0.084(11) -0.007(8) -0.018(8) -0.003(8)
F4 0.12(3) 0.06(2) 0.08(2) 0.007(18) -0.01(2) -0.015(19)
F5 0.12(3) 0.06(2) 0.08(2) 0.007(18) -0.01(2) -0.015(19)
F6 0.12(3) 0.06(2) 0.08(2) 0.007(18) -0.01(2) -0.015(19)
F7 0.09(3) 0.07(2) 0.08(3) -0.01(2) -0.03(2) 0.02(2)
F8 0.09(3) 0.07(2) 0.08(3) -0.01(2) -0.03(2) 0.02(2)
F9 0.09(3) 0.07(2) 0.08(3) -0.01(2) -0.03(2) 0.02(2)

loop_
_atom_type_symbol
_atom_type_description
_atom_type_scat_dispersion_real
_atom_type_scat_dispersion_imag
_atom_type_scat_source
C C 0.0181 0.0091 'International Tables Vol C Tables 4.2.6.8 and 6.1.1.4'
H H 0.0000 0.0000 'International Tables Vol C Tables 4.2.6.8 and 6.1.1.4'
O O 0.0492 0.0322 'International Tables Vol C Tables 4.2.6.8 and 6.1.1.4'
F F 0.0727 0.0534 'International Tables Vol C Tables 4.2.6.8 and 6.1.1.4'
S S 0.3331 0.5567 'International Tables Vol C Tables 4.2.6.8 and 6.1.1.4'
Ag Ag 0.1306 4.2820 'International Tables Vol C Tables 4.2.6.8 and 6.1.1.4'

loop_
_geom_angle_atom_site_label_1
_geom_angle_atom_site_label_2
_geom_angle_atom_site_label_3
_geom_angle_site_symmetry_1
_geom_angle_site_symmetry_3
_geom_angle
_geom_angle_publ_flag
O1 AG1 S2 . 1_655 151.5(4) y
O1 AG1 S1 . . 112.8(3) y
S2 AG1 S1 1_655 . 95.47(14) y
C11 S1 C17 . . 102.4(7) y
C11 S1 AG1 . . 112.5(5) y
C17 S1 AG1 . . 110.8(5) y
C21 S2 C17 . . 101.5(7) y
C21 S2 AG1 . 1_455 116.3(5) y
C17 S2 AG1 . 1_455 110.5(5) y
C1 O1 AG1 . . 119.0(12) y
O2 C1 O1 . . 130(2) y
O2 C1 C2 . . 116.4(17) y
O1 C1 C2 . . 113.3(15) y
F2 C2 F5 . . 116.80(18) y
F2 C2 F1 . . 105.30(15) y
F2 C2 F3 . . 100.80(14) y
F5 C2 F3 . . 80.30(11) y
F1 C2 F3 . . 100.30(13) y
F5 C2 F7 . . 125.70(19) y
F1 C2 F7 . . 127.90(19) y
F3 C2 F7 . . 68.8(9) y
F2 C2 F8 . . 120.00(18) y
F1 C2 F8 . . 65.8(8) y
F7 C2 F8 . . 99.70(13) y
F5 C2 F4 . . 101.70(13) y
F1 C2 F4 . . 83.60(11) y
F3 C2 F4 . . 127.00(17) y
F7 C2 F4 . . 67.9(8) y
F8 C2 F4 . . 129.40(18) y
F2 C2 C1 . . 118.20(15) y
F5 C2 C1 . . 118.20(14) y
F1 C2 C1 . . 115.60(14) y
F3 C2 C1 . . 114.20(15) y
F7 C2 C1 . . 115.00(14) y
F8 C2 C1 . . 118.30(14) y
F4 C2 C1 . . 110.90(14) y
F2 C2 F6 . . 84.7(9) y
F5 C2 F6 . . 105.30(12) y
F1 C2 F6 . . 124.10(15) y
F7 C2 F6 . . 48.5(5) y
F8 C2 F6 . . 62.0(7) y
F4 C2 F6 . . 115.30(12) y
C1 C2 F6 . . 105.80(13) y
F2 C2 F9 . . 97.30(11) y
F3 C2 F9 . . 122.90(14) y
F7 C2 F9 . . 130.20(15) y
F8 C2 F9 . . 88.2(9) y
F4 C2 F9 . . 69.4(7) y
C1 C2 F9 . . 103.30(13) y
F6 C2 F9 . . 145.70(15) y
C12 C11 C16 . . 120.7(14) y
C12 C11 S1 . . 120.7(11) y
C16 C11 S1 . . 118.6(11) y
C11 C12 C13 . . 119.3(15) y
C11 C12 H12 . . 120.3 ?
C13 C12 H12 . . 120.3 ?
C14 C13 C12 . . 119.6(16) y
C14 C13 H13 . . 120.2 ?
C12 C13 H13 . . 120.2 ?
C15 C14 C13 . . 120.5(17) y
C15 C14 H14 . . 119.8 ?
C13 C14 H14 . . 119.8 ?
C14 C15 C16 . . 120.4(17) y
C14 C15 H15 . . 119.8 ?
C16 C15 H15 . . 119.8 ?
C15 C16 C11 . . 119.5(15) y
C15 C16 H16 . . 120.2 ?
C11 C16 H16 . . 120.2 ?
S1 C17 S2 . . 118.6(8) y
S1 C17 H17A . . 107.7 ?
S2 C17 H17A . . 107.7 ?
S1 C17 H17B . . 107.7 ?
S2 C17 H17B . . 107.7 ?
H17A C17 H17B . . 107.1 ?
C26 C21 C22 . . 121.4(13) y
C26 C21 S2 . . 118.3(10) y
C22 C21 S2 . . 120.4(12) y
C23 C22 C21 . . 117.3(14) y
C23 C22 H22 . . 121.4 ?
C21 C22 H22 . . 121.4 ?
C22 C23 C24 . . 121.2(16) y
C22 C23 H23 . . 119.3 ?
C24 C23 H23 . . 119.3 ?
C25 C24 C23 . . 119.4(17) y
C25 C24 H24 . . 120.4 ?
C23 C24 H24 . . 120.4 ?
C26 C25 C24 . . 119.4(16) y
C26 C25 H25 . . 120.3 ?
C24 C25 H25 . . 120.3 ?
C21 C26 C25 . . 121.3(12) y
C21 C26 H26 . . 119.3 ?
C25 C26 H26 . . 119.3 ?

loop_
_geom_bond_atom_site_label_1
_geom_bond_atom_site_label_2
_geom_bond_site_symmetry_2
_geom_bond_distance
_geom_bond_publ_flag
Ag1 O1 . 2.186(12) y
Ag1 S2 1_655 2.468(5) y
Ag1 S1 . 2.651(4) y
S1 C11 . 1.786(16) y
S1 C17 . 1.801(15) y
S2 C21 . 1.789(15) y
S2 C17 . 1.816(16) y
S2 Ag1 1_455 2.468(5) y
O1 C1 . 1.230(18) y
O2 C1 . 1.19(2) y
C1 C2 . 1.49(3) y
C2 F2 . 1.287(17) y
C2 F5 . 1.290(17) y
C2 F1 . 1.312(17) y
C2 F3 . 1.339(17) y
C2 F7 . 1.386(16) y
C2 F8 . 1.413(18) y
C2 F4 . 1.454(16) y
C2 F6 . 1.594(16) y
C2 F9 . 1.654(16) y
C11 C12 . 1.37(2) y
C11 C16 . 1.379(19) y
C12 C13 . 1.39(2) y
C12 H12 . 0.94 ?
C13 C14 . 1.37(2) y
C13 H13 . 0.94 ?
C14 C15 . 1.37(2) y
C14 H14 . 0.94 ?
C15 C16 . 1.37(2) y
C15 H15 . 0.94 ?
C16 H16 . 0.94 ?
C17 H17a . 0.98 ?
C17 H17b . 0.98 ?
C21 C26 . 1.343(18) y
C21 C22 . 1.40(2) y
C22 C23 . 1.39(2) y
C22 H22 . 0.94 ?
C23 C24 . 1.39(3) y
C23 H23 . 0.94 ?
C24 C25 . 1.38(2) y
C24 H24 . 0.94 ?
C25 C26 . 1.373(19) y
C25 H25 . 0.94 ?
C26 H26 . 0.94 ?

loop_
_geom_torsion_atom_site_label_1
_geom_torsion_atom_site_label_2
_geom_torsion_atom_site_label_3
_geom_torsion_atom_site_label_4
_geom_torsion_site_symmetry_1
_geom_torsion
O1 AG1 S1 C11 . -2.9(7)
S2 AG1 S1 C11 1_655 -178.8(5)
O1 AG1 S1 C17 . -116.8(7)
S2 AG1 S1 C17 1_655 67.3(6)
S2 AG1 O1 C1 1_655 -19.6(18)
S1 AG1 O1 C1 . 168.9(12)
AG1 O1 C1 O2 . -13(3)
AG1 O1 C1 C2 . 166.0(10)
O2 C1 C2 F2 . -13(2)
O1 C1 C2 F2 . 167.50(13)
O2 C1 C2 F5 . 136.60(19)
O1 C1 C2 F5 . -42(2)
O2 C1 C2 F1 . 113(2)
O1 C1 C2 F1 . -66.30(19)
O2 C1 C2 F3 . -131.60(18)
O1 C1 C2 F3 . 49.30(19)
O2 C1 C2 F7 . -55(2)
O1 C1 C2 F7 . 126.20(14)
O2 C1 C2 F8 . -172.20(17)
O1 C1 C2 F8 . 9(2)
O2 C1 C2 F4 . 20(2)
O1 C1 C2 F4 . -159.20(13)
O2 C1 C2 F6 . -105.80(19)
O1 C1 C2 F6 . 75.10(16)
O2 C1 C2 F9 . 93(2)
O1 C1 C2 F9 . -86.50(15)
C17 S1 C11 C12 . 112.0(13)
AG1 S1 C11 C12 . -7.0(14)
C17 S1 C11 C16 . -70.6(13)
AG1 S1 C11 C16 . 170.5(10)
C16 C11 C12 C13 . 1(2)
S1 C11 C12 C13 . 178.4(12)
C11 C12 C13 C14 . 0(3)
C12 C13 C14 C15 . 0(3)
C13 C14 C15 C16 . 0(3)
C14 C15 C16 C11 . 1(3)
C12 C11 C16 C15 . -1(2)
S1 C11 C16 C15 . -178.7(13)
C11 S1 C17 S2 . -68.8(10)
AG1 S1 C17 S2 . 51.4(10)
C21 S2 C17 S1 . -70.9(10)
AG1 S2 C17 S1 1_455 53.1(10)
C17 S2 C21 C26 . -73.9(12)
AG1 S2 C21 C26 1_455 166.1(9)
C17 S2 C21 C22 . 107.5(13)
AG1 S2 C21 C22 1_455 -12.5(14)
C26 C21 C22 C23 . 2(2)
S2 C21 C22 C23 . -179.1(12)
C21 C22 C23 C24 . -1(2)
C22 C23 C24 C25 . 0(3)
C23 C24 C25 C26 . 0(3)
C22 C21 C26 C25 . -3(2)
S2 C21 C26 C25 . 178.6(12)
C24 C25 C26 C21 . 2(2)
